data_7100396
loop_
_publ_author_name
'William Tolman'
'Nermeen W. Aboelella'
'Elizabeth A. Lewis'
'Anne M. Reynolds'

_publ_section_title
;
Reactivity of a 1:1 Copper-Oxygen Complex: Isolation
of a Cu(II)-o-Iminosemiquinonato Species
;
_journal_name_full 'Chemical Communications'
_journal_paper_doi 10.1039/b418939f
_journal_year 2005
_chemical_formula_moiety 'C44 H52 Cu N4 O, C F3 O3 S, C4 H8 O'
_chemical_formula_sum 'C49 H60 Cu F3 N4 O5 S'
_chemical_formula_weight 937.61
_chemical_name_common 02198
_space_group_IT_number 15
_symmetry_cell_setting monoclinic
_symmetry_space_group_name_Hall '-C 2yc'
_symmetry_space_group_name_H-M 'C 1 2/c 1'
_cell_angle_alpha 90.00
_cell_angle_beta 92.711(2)
_cell_angle_gamma 90.00
_cell_formula_units_Z 8
_cell_length_a 29.967(3)
_cell_length_b 13.6607(12)
_cell_length_c 23.462(2)
_cell_measurement_temperature 173(2)
_cell_volume 9593.9(15)
_diffrn_ambient_temperature 173(2)
_exptl_crystal_density_diffrn 1.298
_cod_original_sg_symbol_H-M 'C 2/c'
_cod_database_code 7100396

loop_
_symmetry_equiv_pos_as_xyz
'x, y, z'
'-x, y, -z+1/2'
'x+1/2, y+1/2, z'
'-x+1/2, y+1/2, -z+1/2'
'-x, -y, -z'
'x, -y, z-1/2'
'-x+1/2, -y+1/2, -z'
'x+1/2, -y+1/2, z-1/2'

loop_
_atom_site_label
_atom_site_type_symbol
_atom_site_fract_x
_atom_site_fract_y
_atom_site_fract_z
_atom_site_U_iso_or_equiv
_atom_site_adp_type
_atom_site_occupancy
_atom_site_symmetry_multiplicity
_atom_site_calc_flag
_atom_site_refinement_flags
_atom_site_disorder_assembly
_atom_site_disorder_group
Cu1 Cu 0.152753(14) 0.00591(4) 0.124598(18) 0.03663(14) Uani 1 1 d . . .
N1 N 0.09361(9) -0.0124(2) 0.15386(11) 0.0350(7) Uani 1 1 d . . .
N2 N 0.13077(9) 0.1090(2) 0.07562(12) 0.0379(8) Uani 1 1 d . . .
N3 N 0.18861(9) -0.1137(2) 0.13420(12) 0.0340(8) Uani 1 1 d . . .
N4 N 0.18668(11) -0.1835(2) 0.09195(13) 0.0362(8) Uani 1 1 d . . .
O1 O 0.20581(7) 0.0904(2) 0.13122(10) 0.0415(7) Uani 1 1 d . . .
C1 C 0.01129(11) -0.0181(3) 0.14701(17) 0.0570(13) Uani 1 1 d . . .
H1A H -0.0030 -0.0698 0.1236 0.085 Uiso 1 1 calc R . .
H1B H -0.0075 0.0406 0.1454 0.085 Uiso 1 1 calc R . .
H1C H 0.0151 -0.0406 0.1866 0.085 Uiso 1 1 calc R . .
C2 C 0.05617(11) 0.0055(3) 0.12458(15) 0.0405(9) Uani 1 1 d . . .
C3 C 0.05594(12) 0.0500(3) 0.06859(15) 0.0411(10) Uani 1 1 d . . .
H3 H 0.0294 0.0429 0.0451 0.049 Uiso 1 1 calc R . .
C4 C 0.08934(12) 0.0999(3) 0.04676(16) 0.0395(10) Uani 1 1 d . . .
C5 C 0.08688(13) 0.1341(4) -0.01403(15) 0.0583(13) Uani 1 1 d . . .
H5A H 0.0997 0.0841 -0.0383 0.088 Uiso 1 1 calc R . .
H5B H 0.1037 0.1952 -0.0171 0.088 Uiso 1 1 calc R . .
H5C H 0.0556 0.1452 -0.0264 0.088 Uiso 1 1 calc R . .
C6 C 0.09306(11) -0.0479(3) 0.21153(15) 0.0391(10) Uani 1 1 d . . .
C7 C 0.09150(11) -0.1483(3) 0.22265(16) 0.0434(11) Uani 1 1 d . . .
C8 C 0.09305(12) -0.1770(4) 0.27953(17) 0.0548(12) Uani 1 1 d . . .
H8 H 0.0919 -0.2447 0.2886 0.066 Uiso 1 1 calc R . .
C9 C 0.09631(13) -0.1090(4) 0.32323(18) 0.0646(15) Uani 1 1 d . . .
H9 H 0.0970 -0.1304 0.3618 0.078 Uiso 1 1 calc R . .
C10 C 0.09853(12) -0.0094(4) 0.31099(17) 0.0579(12) Uani 1 1 d . . .
H10 H 0.1010 0.0367 0.3413 0.070 Uiso 1 1 calc R . .
C11 C 0.09712(12) 0.0229(3) 0.25526(16) 0.0466(11) Uani 1 1 d . . .
C12 C 0.08756(13) -0.2257(3) 0.17668(17) 0.0475(11) Uani 1 1 d . . .
H12 H 0.0906 -0.1925 0.1391 0.057 Uiso 1 1 calc R . .
C13 C 0.04201(14) -0.2760(4) 0.1753(2) 0.0752(15) Uani 1 1 d . . .
H13A H 0.0409 -0.3266 0.1457 0.113 Uiso 1 1 calc R . .
H13B H 0.0185 -0.2275 0.1669 0.113 Uiso 1 1 calc R . .
H13C H 0.0374 -0.3062 0.2125 0.113 Uiso 1 1 calc R . .
C14 C 0.12414(14) -0.3023(3) 0.18308(17) 0.0602(13) Uani 1 1 d . . .
H14A H 0.1223 -0.3465 0.1502 0.090 Uiso 1 1 calc R . .
H14B H 0.1204 -0.3398 0.2181 0.090 Uiso 1 1 calc R . .
H14C H 0.1534 -0.2699 0.1851 0.090 Uiso 1 1 calc R . .
C15 C 0.09872(14) 0.1323(3) 0.24295(17) 0.0561(12) Uani 1 1 d . . .
H15 H 0.0942 0.1415 0.2008 0.067 Uiso 1 1 calc R . .
C16 C 0.14218(17) 0.1790(4) 0.2613(3) 0.110(2) Uani 1 1 d . . .
H16A H 0.1414 0.2485 0.2510 0.165 Uiso 1 1 calc R . .
H16B H 0.1665 0.1466 0.2421 0.165 Uiso 1 1 calc R . .
H16C H 0.1471 0.1724 0.3027 0.165 Uiso 1 1 calc R . .
C17 C 0.06179(18) 0.1861(4) 0.2713(3) 0.119(2) Uani 1 1 d . . .
H17A H 0.0636 0.2561 0.2625 0.179 Uiso 1 1 calc R . .
H17B H 0.0650 0.1766 0.3127 0.179 Uiso 1 1 calc R . .
H17C H 0.0328 0.1606 0.2571 0.179 Uiso 1 1 calc R . .
C18 C 0.15372(13) 0.1929(3) 0.08396(15) 0.0422(10) Uani 1 1 d . . .
C19 C 0.14084(14) 0.2940(3) 0.07312(16) 0.0489(11) Uani 1 1 d . . .
C20 C 0.17512(15) 0.3582(3) 0.07032(18) 0.0619(13) Uani 1 1 d . . .
H20 H 0.1685 0.4243 0.0606 0.074 Uiso 1 1 calc R . .
C21 C 0.22147(15) 0.3307(4) 0.08149(19) 0.0658(14) Uani 1 1 d . . .
H21 H 0.2438 0.3789 0.0764 0.079 Uiso 1 1 calc R . .
C22 C 0.23471(13) 0.2403(3) 0.09882(17) 0.0486(11) Uani 1 1 d . . .
C23 C 0.19967(13) 0.1729(3) 0.10590(16) 0.0425(10) Uani 1 1 d . . .
C24 C 0.09313(14) 0.3292(3) 0.07091(19) 0.0576(12) Uani 1 1 d . . .
H24 H 0.0736 0.2715 0.0617 0.069 Uiso 1 1 calc R . .
C25 C 0.08273(18) 0.4060(4) 0.0268(3) 0.121(2) Uani 1 1 d . . .
H25A H 0.0508 0.4214 0.0261 0.181 Uiso 1 1 calc R . .
H25B H 0.0906 0.3818 -0.0108 0.181 Uiso 1 1 calc R . .
H25C H 0.1000 0.4652 0.0361 0.181 Uiso 1 1 calc R . .
C26 C 0.08122(17) 0.3667(5) 0.1288(2) 0.119(2) Uani 1 1 d . . .
H26A H 0.0503 0.3901 0.1269 0.178 Uiso 1 1 calc R . .
H26B H 0.1012 0.4208 0.1402 0.178 Uiso 1 1 calc R . .
H26C H 0.0844 0.3138 0.1569 0.178 Uiso 1 1 calc R . .
C27 C 0.28184(13) 0.2106(3) 0.11648(19) 0.0565(12) Uani 1 1 d . . .
H27 H 0.2854 0.1406 0.1050 0.068 Uiso 1 1 calc R . .
C28 C 0.31613(14) 0.2694(4) 0.0856(2) 0.0857(18) Uani 1 1 d . . .
H28A H 0.3456 0.2388 0.0913 0.129 Uiso 1 1 calc R . .
H28B H 0.3172 0.3363 0.1007 0.129 Uiso 1 1 calc R . .
H28C H 0.3077 0.2712 0.0447 0.129 Uiso 1 1 calc R . .
C29 C 0.28947(14) 0.2149(4) 0.1803(2) 0.0722(14) Uani 1 1 d . . .
H29A H 0.3204 0.1965 0.1907 0.108 Uiso 1 1 calc R . .
H29B H 0.2691 0.1694 0.1982 0.108 Uiso 1 1 calc R . .
H29C H 0.2839 0.2816 0.1936 0.108 Uiso 1 1 calc R . .
C30 C 0.22704(12) -0.1345(3) 0.16504(15) 0.0359(9) Uani 1 1 d . . .
C31 C 0.24740(12) -0.2162(3) 0.14181(15) 0.0395(10) Uani 1 1 d . . .
H31 H 0.2744 -0.2463 0.1557 0.047 Uiso 1 1 calc R . .
C32 C 0.22109(12) -0.2453(3) 0.09477(15) 0.0359(9) Uani 1 1 d . . .
C33 C 0.24273(12) -0.0780(3) 0.21503(15) 0.0397(10) Uani 1 1 d . . .
C34 C 0.21380(14) -0.0419(3) 0.25385(17) 0.0524(12) Uani 1 1 d . . .
H34 H 0.1825 -0.0508 0.2477 0.063 Uiso 1 1 calc R . .
C35 C 0.23066(15) 0.0076(4) 0.30211(17) 0.0618(12) Uani 1 1 d . . .
H35 H 0.2108 0.0340 0.3284 0.074 Uiso 1 1 calc R . .
C36 C 0.27602(15) 0.0184(3) 0.31176(18) 0.0615(13) Uani 1 1 d . . .
H36 H 0.2874 0.0523 0.3447 0.074 Uiso 1 1 calc R . .
C37 C 0.30434(15) -0.0193(4) 0.27427(19) 0.0676(14) Uani 1 1 d . . .
H37 H 0.3357 -0.0130 0.2812 0.081 Uiso 1 1 calc R . .
C38 C 0.28781(13) -0.0667(3) 0.22610(18) 0.0540(12) Uani 1 1 d . . .
H38 H 0.3080 -0.0922 0.1999 0.065 Uiso 1 1 calc R . .
C39 C 0.22766(13) -0.3245(3) 0.05452(15) 0.0386(10) Uani 1 1 d . . .
C40 C 0.26882(14) -0.3693(3) 0.05258(16) 0.0450(10) Uani 1 1 d . . .
H40 H 0.2926 -0.3482 0.0779 0.054 Uiso 1 1 calc R . .
C41 C 0.27627(16) -0.4444(3) 0.01462(19) 0.0561(12) Uani 1 1 d . . .
H41 H 0.3046 -0.4757 0.0144 0.067 Uiso 1 1 calc R . .
C42 C 0.24250(19) -0.4725(3) -0.0223(2) 0.0666(14) Uani 1 1 d . . .
H42 H 0.2475 -0.5231 -0.0490 0.080 Uiso 1 1 calc R . .
C43 C 0.20087(17) -0.4287(4) -0.02168(19) 0.0683(14) Uani 1 1 d . . .
H43 H 0.1775 -0.4491 -0.0477 0.082 Uiso 1 1 calc R . .
C44 C 0.19369(14) -0.3550(3) 0.01720(17) 0.0532(12) Uani 1 1 d . . .
H44 H 0.1651 -0.3252 0.0182 0.064 Uiso 1 1 calc R . .
S1 S 0.09074(5) -0.16647(11) -0.03251(6) 0.0610(5) Uani 0.904(3) 1 d PD A 1
O2 O 0.11618(12) -0.2226(4) -0.07064(15) 0.0954(15) Uani 0.904(3) 1 d PD A 1
O3 O 0.11470(12) -0.1407(3) 0.02045(19) 0.0640(14) Uani 0.904(3) 1 d PD A 1
O4 O 0.0645(3) -0.0885(4) -0.0580(3) 0.0845(11) Uani 0.904(3) 1 d PD A 1
C50 C 0.0483(2) -0.2510(5) -0.0083(3) 0.0862(19) Uani 0.904(3) 1 d PD A 1
F1 F 0.02372(15) -0.2068(4) 0.0299(3) 0.124(2) Uani 0.904(3) 1 d PD A 1
F2 F 0.02190(14) -0.2792(4) -0.0514(2) 0.147(2) Uani 0.904(3) 1 d PD A 1
F3 F 0.06721(17) -0.3276(3) 0.0166(2) 0.1376(19) Uani 0.904(3) 1 d PD A 1
S1' S 0.0657(5) -0.1694(11) -0.0068(6) 0.0610(5) Uani 0.096(3) 1 d PD A 2
O2' O 0.0268(12) -0.167(4) 0.026(2) 0.0954(15) Uani 0.096(3) 1 d PD A 2
O3' O 0.1073(12) -0.175(3) 0.027(2) 0.0640(14) Uani 0.096(3) 1 d PD A 2
O4' O 0.066(3) -0.098(4) -0.052(2) 0.0845(11) Uani 0.096(3) 1 d PD A 2
C50' C 0.0654(11) -0.285(2) -0.0459(14) 0.0862(19) Uani 0.096(3) 1 d PD A 2
F1' F 0.0989(11) -0.284(3) -0.0805(15) 0.124(2) Uani 0.096(3) 1 d PD A 2
F2' F 0.0295(12) -0.298(4) -0.078(2) 0.147(2) Uani 0.096(3) 1 d PD A 2
F3' F 0.0762(18) -0.357(2) -0.0116(19) 0.1376(19) Uani 0.096(3) 1 d PD A 2
H1 H 0.1657(10) -0.181(2) 0.0653(13) 0.023(10) Uiso 1 1 d . . .

loop_
_atom_site_aniso_label
_atom_site_aniso_U_11
_atom_site_aniso_U_22
_atom_site_aniso_U_33
_atom_site_aniso_U_23
_atom_site_aniso_U_13
_atom_site_aniso_U_12
Cu1 0.0363(2) 0.0369(3) 0.0370(3) 0.0010(3) 0.00448(17) 0.0038(3)
N1 0.0374(16) 0.035(2) 0.0325(16) -0.0023(16) 0.0002(13) 0.0053(16)
N2 0.0392(18) 0.042(2) 0.0328(18) 0.0024(16) 0.0079(14) 0.0015(17)
N3 0.0394(18) 0.033(2) 0.0293(18) -0.0023(15) 0.0022(14) 0.0057(16)
N4 0.040(2) 0.037(2) 0.0316(19) -0.0010(16) -0.0007(16) 0.0035(17)
O1 0.0366(14) 0.0399(19) 0.0482(17) -0.0006(14) 0.0037(12) 0.0022(13)
C1 0.034(2) 0.074(4) 0.064(3) 0.017(3) 0.0007(18) 0.003(2)
C2 0.039(2) 0.042(3) 0.041(2) 0.001(2) 0.0046(17) 0.004(2)
C3 0.038(2) 0.050(3) 0.036(2) 0.001(2) -0.0009(17) 0.007(2)
C4 0.043(2) 0.036(3) 0.040(2) 0.0040(19) 0.0024(19) 0.008(2)
C5 0.056(3) 0.078(4) 0.041(3) 0.015(2) -0.003(2) -0.004(3)
C6 0.034(2) 0.049(3) 0.034(2) 0.005(2) 0.0035(17) 0.003(2)
C7 0.035(2) 0.063(3) 0.032(2) 0.010(2) 0.0011(18) 0.002(2)
C8 0.049(3) 0.068(4) 0.047(3) 0.015(3) 0.009(2) 0.005(2)
C9 0.051(3) 0.108(5) 0.035(3) 0.015(3) 0.009(2) 0.021(3)
C10 0.051(2) 0.083(4) 0.040(3) -0.006(3) 0.0069(19) 0.017(3)
C11 0.046(2) 0.057(3) 0.037(2) -0.004(2) 0.0053(18) 0.006(2)
C12 0.053(3) 0.039(3) 0.050(3) 0.009(2) -0.002(2) -0.004(2)
C13 0.071(3) 0.060(4) 0.093(4) 0.007(3) -0.012(3) -0.014(3)
C14 0.077(3) 0.042(3) 0.061(3) 0.014(2) 0.006(2) 0.003(3)
C15 0.072(3) 0.056(3) 0.040(3) -0.007(2) 0.002(2) 0.008(3)
C16 0.073(4) 0.061(4) 0.196(7) -0.010(4) 0.001(4) -0.009(3)
C17 0.100(4) 0.077(5) 0.184(7) 0.003(4) 0.039(4) 0.026(4)
C18 0.045(2) 0.044(3) 0.039(2) 0.005(2) 0.0102(18) 0.006(2)
C19 0.057(3) 0.039(3) 0.051(3) 0.009(2) 0.007(2) -0.001(2)
C20 0.079(3) 0.036(3) 0.071(3) 0.017(2) 0.001(3) 0.003(3)
C21 0.064(3) 0.062(4) 0.071(3) 0.012(3) 0.004(2) -0.020(3)
C22 0.047(3) 0.044(3) 0.056(3) -0.001(2) 0.008(2) -0.008(2)
C23 0.053(3) 0.033(3) 0.042(2) 0.000(2) 0.011(2) 0.005(2)
C24 0.060(3) 0.037(3) 0.076(3) 0.013(2) 0.001(2) 0.015(2)
C25 0.097(4) 0.090(5) 0.175(6) 0.076(5) 0.016(4) 0.031(4)
C26 0.088(4) 0.159(7) 0.111(5) -0.034(5) 0.023(3) 0.040(4)
C27 0.050(3) 0.055(3) 0.065(3) -0.007(2) 0.006(2) -0.010(2)
C28 0.055(3) 0.122(5) 0.081(4) 0.000(3) 0.015(3) -0.026(3)
C29 0.063(3) 0.069(4) 0.085(4) 0.004(3) -0.003(3) -0.007(3)
C30 0.039(2) 0.038(3) 0.031(2) 0.0055(19) 0.0022(17) 0.004(2)
C31 0.041(2) 0.038(3) 0.040(2) 0.002(2) 0.0015(19) 0.009(2)
C32 0.042(2) 0.035(3) 0.032(2) 0.0029(19) 0.0074(18) 0.004(2)
C33 0.049(2) 0.036(3) 0.034(2) 0.0012(19) -0.0039(18) 0.007(2)
C34 0.053(3) 0.057(3) 0.046(3) -0.012(2) -0.005(2) 0.005(2)
C35 0.078(3) 0.062(3) 0.045(3) -0.015(3) 0.001(2) 0.006(3)
C36 0.070(3) 0.056(4) 0.056(3) -0.006(2) -0.024(2) 0.000(3)
C37 0.057(3) 0.077(4) 0.067(3) -0.016(3) -0.016(2) 0.002(3)
C38 0.044(3) 0.060(3) 0.058(3) -0.009(2) -0.003(2) 0.006(2)
C39 0.054(2) 0.035(3) 0.028(2) 0.0042(19) 0.0101(19) -0.001(2)
C40 0.063(3) 0.037(3) 0.036(2) 0.006(2) 0.014(2) 0.006(2)
C41 0.070(3) 0.042(3) 0.059(3) 0.008(2) 0.028(3) 0.006(3)
C42 0.100(4) 0.037(3) 0.067(3) -0.015(2) 0.043(3) -0.010(3)
C43 0.084(4) 0.062(4) 0.060(3) -0.014(3) 0.011(3) -0.027(3)
C44 0.065(3) 0.043(3) 0.052(3) -0.014(2) 0.006(2) 0.000(2)
S1 0.0564(9) 0.0753(11) 0.0500(9) 0.0000(8) -0.0115(8) 0.0038(8)
O2 0.082(3) 0.138(4) 0.066(3) -0.033(3) -0.002(2) 0.019(3)
O3 0.058(2) 0.078(4) 0.054(2) -0.006(2) -0.0247(19) 0.009(2)
O4 0.094(2) 0.085(3) 0.070(3) 0.022(2) -0.037(2) 0.017(2)
C50 0.084(5) 0.052(5) 0.122(6) 0.001(4) -0.003(4) 0.004(4)
F1 0.079(2) 0.149(5) 0.147(4) 0.022(4) 0.034(2) 0.015(3)
F2 0.095(3) 0.126(4) 0.217(6) -0.059(4) -0.042(3) -0.024(3)
F3 0.131(4) 0.071(3) 0.212(5) 0.048(3) 0.023(3) 0.011(3)
S1' 0.0564(9) 0.0753(11) 0.0500(9) 0.0000(8) -0.0115(8) 0.0038(8)
O2' 0.082(3) 0.138(4) 0.066(3) -0.033(3) -0.002(2) 0.019(3)
O3' 0.058(2) 0.078(4) 0.054(2) -0.006(2) -0.0247(19) 0.009(2)
O4' 0.094(2) 0.085(3) 0.070(3) 0.022(2) -0.037(2) 0.017(2)
C50' 0.084(5) 0.052(5) 0.122(6) 0.001(4) -0.003(4) 0.004(4)
F1' 0.079(2) 0.149(5) 0.147(4) 0.022(4) 0.034(2) 0.015(3)
F2' 0.095(3) 0.126(4) 0.217(6) -0.059(4) -0.042(3) -0.024(3)
F3' 0.131(4) 0.071(3) 0.212(5) 0.048(3) 0.023(3) 0.011(3)

loop_
_geom_bond_atom_site_label_1
_geom_bond_atom_site_label_2
_geom_bond_distance
_geom_bond_site_symmetry_2
_geom_bond_publ_flag
Cu1 N2 1.915(3) . ?
Cu1 N1 1.947(3) . ?
Cu1 N3 1.963(3) . ?
Cu1 O1 1.965(2) . ?
N1 C2 1.310(4) . ?
N1 C6 1.438(4) . ?
N2 C18 1.346(5) . ?
N2 C4 1.391(4) . ?
N3 C30 1.361(4) . ?
N3 N4 1.375(4) . ?
N4 C32 1.332(4) . ?
O1 C23 1.284(4) . ?
C1 C2 1.502(5) . ?
C2 C3 1.447(5) . ?
C3 C4 1.333(5) . ?
C4 C5 1.499(5) . ?
C6 C7 1.397(5) . ?
C6 C11 1.411(5) . ?
C7 C8 1.390(5) . ?
C7 C12 1.511(5) . ?
C8 C9 1.383(6) . ?
C9 C10 1.394(6) . ?
C10 C11 1.379(5) . ?
C11 C15 1.523(6) . ?
C12 C14 1.517(5) . ?
C12 C13 1.527(5) . ?
C15 C16 1.495(6) . ?
C15 C17 1.509(6) . ?
C18 C19 1.453(5) . ?
C18 C23 1.473(5) . ?
C19 C20 1.355(5) . ?
C19 C24 1.507(5) . ?
C20 C21 1.451(6) . ?
C21 C22 1.355(6) . ?
C22 C23 1.412(5) . ?
C22 C27 1.508(5) . ?
C24 C25 1.498(6) . ?
C24 C26 1.511(6) . ?
C27 C29 1.506(5) . ?
C27 C28 1.516(5) . ?
C30 C31 1.395(5) . ?
C30 C33 1.463(5) . ?
C31 C32 1.384(5) . ?
C32 C39 1.455(5) . ?
C33 C38 1.372(5) . ?
C33 C34 1.378(5) . ?
C34 C35 1.393(5) . ?
C35 C36 1.375(5) . ?
C36 C37 1.353(6) . ?
C37 C38 1.374(5) . ?
C39 C44 1.376(5) . ?
C39 C40 1.380(5) . ?
C40 C41 1.384(5) . ?
C41 C42 1.356(6) . ?
C42 C43 1.384(6) . ?
C43 C44 1.382(6) . ?
S1 O2 1.426(4) . ?
S1 O4 1.437(6) . ?
S1 O3 1.449(4) . ?
S1 C50 1.828(7) . ?
C50 F2 1.311(7) . ?
C50 F3 1.314(7) . ?
C50 F1 1.331(7) . ?
S1' O2' 1.422(18) . ?
S1' O4' 1.446(19) . ?
S1' O3' 1.449(18) . ?
S1' C50' 1.824(18) . ?
C50' F2' 1.295(19) . ?
C50' F3' 1.306(19) . ?
C50' F1' 1.320(19) . ?
